data_7012368
loop_
_publ_author_name
'Gibson, Vernon C.'
'Halliwell, Catherine M.'
'Long, Nicholas J.'
'Oxford, Philip J.'
'Smith, Andrew M.'
'White, Andrew J. P.'
'Williams, David J.'

_publ_section_title
;
 Synthetic, spectroscopic and olefin oligomerisation studies on nickel
 and palladium complexes containing ferrocene substituted nitrogen
 donor ligands
;
_journal_issue 5
_journal_name_full 'Dalton Transactions'
_journal_page_first 918
_journal_paper_doi 10.1039/b210463f
_journal_year 2003
_chemical_formula_sum 'C24.5 H23.5 Cl5.5 Fe N4 Pd2'
_chemical_formula_weight 837.60
_chemical_name_systematic
; 
? 
;
_space_group_IT_number 14
_symmetry_cell_setting monoclinic
_symmetry_space_group_name_Hall '-P 2ybc'
_symmetry_space_group_name_H-M 'P 1 21/c 1'
_atom_sites_solution_hydrogens geom
_atom_sites_solution_primary direct
_atom_sites_solution_secondary difmap
_audit_creation_method SHELXL
_cell_angle_alpha 90.00
_cell_angle_beta 93.844(6)
_cell_angle_gamma 90.00
_cell_formula_units_Z 4
_cell_length_a 18.8522(11)
_cell_length_b 7.6614(13)
_cell_length_c 19.6254(12)
_cell_measurement_reflns_used 23
_cell_measurement_temperature 293(2)
_cell_measurement_theta_max 22.49
_cell_measurement_theta_min 11.18
_cell_volume 2828.2(5)
_computing_cell_refinement 'Siemens XSCANS'
_computing_data_collection 'Siemens XSCANS'
_computing_data_reduction 'Siemens SHELXTL'
_computing_molecular_graphics 'Siemens SHELXTL'
_computing_publication_material 'Siemens SHELXTL'
_computing_structure_refinement 'SHELXL-93 (Sheldrick, 1993)'
_computing_structure_solution 'SHELXS-86 (Sheldrick, 1990)'
_diffrn_ambient_temperature 293(2)
_diffrn_measurement_device 'Siemens P4'
_diffrn_measurement_method '\w scans'
_diffrn_radiation_monochromator graphite
_diffrn_radiation_source 'fine-focus sealed tube'
_diffrn_radiation_type CuK\a
_diffrn_radiation_wavelength 1.54178
_diffrn_reflns_av_R_equivalents 0.0664
_diffrn_reflns_av_sigmaI/netI 0.0558
_diffrn_reflns_limit_h_max 21
_diffrn_reflns_limit_h_min -15
_diffrn_reflns_limit_k_max 8
_diffrn_reflns_limit_k_min -6
_diffrn_reflns_limit_l_max 14
_diffrn_reflns_limit_l_min -22
_diffrn_reflns_number 4350
_diffrn_reflns_theta_max 60.00
_diffrn_reflns_theta_min 2.35
_diffrn_standards_interval_count 97
_diffrn_standards_number 3
_exptl_absorpt_coefficient_mu 19.182
_exptl_absorpt_correction_T_max 0.6998
_exptl_absorpt_correction_T_min 0.2399
_exptl_absorpt_correction_type empirical
_exptl_crystal_colour 'Deep orange/red'
_exptl_crystal_density_diffrn 1.967
_exptl_crystal_description prisms
_exptl_crystal_F_000 1640
_exptl_crystal_size_max 0.40
_exptl_crystal_size_mid 0.27
_exptl_crystal_size_min 0.10
_refine_diff_density_max 0.921
_refine_diff_density_min -0.987
_refine_diff_density_rms 0.131
_refine_ls_extinction_coef 0.00049(6)
_refine_ls_extinction_expression Fc^*^=kFc[1+0.001xFc^2^\l^3^/sin(2\q)]^-1/4^
_refine_ls_extinction_method SHELXL
_refine_ls_goodness_of_fit_all 1.043
_refine_ls_goodness_of_fit_obs 1.094
_refine_ls_matrix_type full
_refine_ls_number_parameters 373
_refine_ls_number_reflns 3950
_refine_ls_number_restraints 20
_refine_ls_restrained_S_all 1.081
_refine_ls_restrained_S_obs 1.106
_refine_ls_R_factor_all 0.0697
_refine_ls_R_factor_obs 0.0494
_refine_ls_shift/esd_max 0.001
_refine_ls_shift/esd_mean 0.000
_refine_ls_structure_factor_coef Fsqd
_refine_ls_weighting_details 'w=1/[\s^2^(Fo^2^)+(0.0730P)^2^+0.2036P] where P=(Fo^2^+2Fc^2^)/3'
_refine_ls_weighting_scheme calc
_refine_ls_wR_factor_all 0.1262
_refine_ls_wR_factor_obs 0.1132
_reflns_number_observed 3291
_reflns_number_total 4206
_reflns_observed_criterion >2sigma(I)
_cod_data_source_file b210463f.txt
_cod_data_source_block Compound_5B
_cod_depositor_comments
;
The following automatic conversions were performed:
'_symmetry_cell_setting' value 'Monoclinic' changed to 'monoclinic'
according to '/home/saulius/struct/CIF-dictionaries/cif_core.dic'
dictionary named 'cif_core.dic' version 2.4.1 from
2010-06-29.

'_exptl_absorpt_correction_type' value 'Empirical' changed to
'empirical' according to
'/home/saulius/struct/CIF-dictionaries/cif_core.dic' dictionary named
'cif_core.dic' version 2.4.1 from 2010-06-29.

Automatic conversion script
Id: cif_fix_enum 1527 2010-12-29 10:47:43Z saulius 

The following automatic conversions were performed:

'_refine_ls_weighting_scheme' value 'calc
w=1/[\s^2^(Fo^2^)+(0.0730P)^2^+0.2036P] where P=(Fo^2^+2Fc^2^)/3' was
changed to 'calc'. New tag '_refine_ls_weighting_details' was
created. The value of the new tag was set to
'w=1/[\s^2^(Fo^2^)+(0.0730P)^2^+0.2036P] where P=(Fo^2^+2Fc^2^)/3'.

Automatic conversion script
Id: cif_fix_values 3143 2015-03-26 13:38:13Z robertas 
;
_cod_original_sg_symbol_H-M P2(1)/c
_cod_original_formula_sum 'C24.50 H23.50 N4 Cl5.50 Fe Pd2'
_cod_database_code 7012368

loop_
_symmetry_equiv_pos_as_xyz
'x, y, z'
'-x, y+1/2, -z+1/2'
'-x, -y, -z'
'x, -y-1/2, z-1/2'

loop_
_atom_site_aniso_label
_atom_site_aniso_U_11
_atom_site_aniso_U_22
_atom_site_aniso_U_33
_atom_site_aniso_U_23
_atom_site_aniso_U_13
_atom_site_aniso_U_12
Fe 0.0212(5) 0.0386(7) 0.0203(6) 0.0049(5) 0.0088(4) 0.0009(5)
Pd1 0.0315(3) 0.0303(3) 0.0239(3) 0.0026(2) 0.0020(2) -0.0011(2)
Pd2 0.0342(3) 0.0317(3) 0.0440(4) 0.0060(3) 0.0008(2) 0.0035(2)
Cl1 0.0327(9) 0.0627(14) 0.0495(12) 0.0018(11) -0.0076(8) -0.0108(10)
Cl2 0.0463(11) 0.070(2) 0.0654(15) -0.0119(13) -0.0142(11) 0.0068(12)
C1 0.051(4) 0.035(4) 0.022(4) -0.011(3) -0.003(3) 0.004(4)
C2 0.026(3) 0.027(3) 0.027(3) -0.0005(10) 0.0025(11) 0.0010(10)
Cl3' 0.036(2) 0.087(5) 0.083(4) -0.011(4) 0.013(3) 0.013(3)
C3 0.032(3) 0.022(4) 0.021(3) 0.004(3) 0.011(3) -0.003(3)
C4 0.032(4) 0.045(5) 0.031(4) -0.005(4) 0.006(3) -0.010(4)
C5 0.053(5) 0.040(5) 0.034(4) 0.004(4) 0.016(4) 0.000(4)
C6 0.044(4) 0.051(6) 0.052(5) 0.005(5) 0.031(4) 0.023(4)
C7 0.030(3) 0.045(5) 0.035(4) 0.011(4) 0.010(3) 0.006(4)
C8 0.034(4) 0.044(5) 0.027(4) 0.010(4) -0.003(3) -0.009(4)
C9 0.024(3) 0.045(5) 0.045(5) -0.005(4) 0.008(3) -0.004(4)
C10 0.037(4) 0.068(7) 0.041(5) 0.005(5) 0.027(4) -0.019(5)
C11 0.057(5) 0.053(6) 0.024(4) 0.004(4) 0.012(4) -0.012(5)
C12 0.038(4) 0.050(5) 0.025(4) 0.013(4) 0.002(3) -0.011(4)
N13 0.024(3) 0.027(3) 0.020(3) 0.007(3) 0.002(2) -0.002(2)
C13 0.020(3) 0.040(5) 0.035(4) 0.006(4) 0.009(3) -0.001(3)
C14 0.030(4) 0.041(5) 0.039(4) 0.004(4) 0.010(3) 0.001(4)
N15 0.042(4) 0.034(4) 0.031(4) -0.002(3) 0.015(3) 0.004(3)
C16 0.056(6) 0.079(8) 0.047(6) -0.013(6) 0.024(5) 0.004(6)
C17 0.041(5) 0.103(10) 0.086(9) -0.028(8) 0.040(5) 0.001(6)
C18 0.028(4) 0.105(11) 0.087(9) 0.000(8) 0.021(5) 0.000(5)
C19 0.034(4) 0.071(7) 0.046(5) -0.004(5) 0.013(4) 0.000(4)
N20 0.034(3) 0.022(3) 0.031(3) 0.010(3) 0.007(3) -0.004(3)
C20 0.044(4) 0.035(5) 0.039(5) 0.006(4) 0.003(4) -0.010(4)
C21 0.045(4) 0.020(4) 0.039(4) 0.007(3) 0.006(3) -0.002(3)
N22 0.054(4) 0.024(3) 0.037(4) 0.010(3) 0.012(3) 0.006(3)
C23 0.067(6) 0.050(6) 0.064(7) 0.013(5) 0.022(5) 0.017(5)
C24 0.099(8) 0.036(5) 0.051(6) -0.003(5) 0.019(6) 0.011(6)
C25 0.095(8) 0.046(6) 0.049(6) 0.005(5) 0.000(6) -0.003(6)
C26 0.070(6) 0.045(6) 0.042(5) -0.004(4) 0.006(5) -0.006(5)
C30 0.054(6) 0.113(12) 0.072(8) 0.035(8) 0.008(6) 0.008(7)
Cl31 0.082(10) 0.100(11) 0.251(21) 0.047(12) 0.077(12) 0.017(7)
Cl32 0.064(4) 0.121(8) 0.069(5) -0.009(6) 0.000(3) 0.009(5)
Cl33 0.174(14) 0.088(9) 0.132(12) 0.026(7) -0.022(9) -0.063(9)
Cl34 0.080(9) 0.092(11) 0.174(13) -0.053(10) -0.034(8) 0.022(7)
Cl35 0.156(11) 0.185(17) 0.079(7) -0.023(11) 0.015(7) 0.011(12)
Cl36 0.073(4) 0.132(12) 0.101(7) 0.039(8) -0.026(5) -0.058(6)

loop_
_atom_site_label
_atom_site_type_symbol
_atom_site_fract_x
_atom_site_fract_y
_atom_site_fract_z
_atom_site_U_iso_or_equiv
_atom_site_thermal_displace_type
_atom_site_occupancy
_atom_site_calc_flag
_atom_site_refinement_flags
_atom_site_disorder_group
Fe Fe 0.39298(5) 0.2056(2) 0.33197(6) 0.0263(3) Uani 1 d . .
Pd1 Pd 0.29826(3) 0.27358(8) 0.53883(3) 0.0286(2) Uani 1 d . .
Pd2 Pd 0.23315(3) 0.59042(8) 0.40134(3) 0.0367(2) Uani 1 d D .
Cl1 Cl 0.42087(10) 0.2910(3) 0.54927(12) 0.0488(5) Uani 1 d . .
Cl2 Cl 0.19109(12) 0.4387(4) 0.30566(14) 0.0615(7) Uani 1 d . .
C1 C 0.2985(5) 0.3951(12) 0.6323(4) 0.036(2) Uani 1 d . .
H1A H 0.3459(8) 0.4320(74) 0.6463(15) 0.054 Uiso 1 calc R .
H1B H 0.2820(32) 0.3151(28) 0.6654(8) 0.054 Uiso 1 calc R .
H1C H 0.2677(27) 0.4949(49) 0.6289(9) 0.054 Uiso 1 calc R .
C2 C 0.1281(5) 0.6489(42) 0.4128(16) 0.027(3) Uani 0.50 d PDU 1
H2A H 0.1160(18) 0.6165(151) 0.4579(26) 0.040 Uiso 0.50 calc PR 1
H2B H 0.0986(6) 0.5857(121) 0.3796(42) 0.040 Uiso 0.50 calc PR 1
H2C H 0.1206(14) 0.7720(46) 0.4064(62) 0.040 Uiso 0.50 calc PR 1
Cl3' Cl 0.1185(2) 0.6721(15) 0.4180(6) 0.068(2) Uani 0.50 d PDU 2
C3 C 0.3277(4) 0.0751(10) 0.3938(4) 0.0244(15) Uani 1 d . .
C4 C 0.3116(4) 0.0251(12) 0.3232(4) 0.036(2) Uani 1 d . .
H4A H 0.2678(4) 0.0365(12) 0.2988(4) 0.043 Uiso 1 calc R .
C5 C 0.3733(5) -0.0431(12) 0.2986(4) 0.042(2) Uani 1 d . .
H5A H 0.3783(5) -0.0830(12) 0.2544(4) 0.050 Uiso 1 calc R .
C6 C 0.4283(5) -0.0413(14) 0.3535(5) 0.048(2) Uani 1 d . .
H6A H 0.4745(5) -0.0822(14) 0.3511(5) 0.057 Uiso 1 calc R .
C7 C 0.4002(4) 0.0321(12) 0.4102(4) 0.036(2) Uani 1 d . .
H7A H 0.4248(4) 0.0504(12) 0.4523(4) 0.043 Uiso 1 calc R .
C8 C 0.3849(4) 0.4691(12) 0.3468(4) 0.035(2) Uani 1 d . .
C9 C 0.4574(4) 0.4124(12) 0.3583(5) 0.038(2) Uani 1 d . .
H9A H 0.4858(4) 0.4235(12) 0.3987(5) 0.045 Uiso 1 calc R .
C10 C 0.4772(4) 0.3374(15) 0.2974(5) 0.048(2) Uani 1 d . .
H10A H 0.5217(4) 0.2912(15) 0.2904(5) 0.057 Uiso 1 calc R .
C11 C 0.4187(5) 0.3430(14) 0.2481(4) 0.044(2) Uani 1 d . .
H11A H 0.4182(5) 0.3002(14) 0.2038(4) 0.053 Uiso 1 calc R .
C12 C 0.3620(4) 0.4239(12) 0.2779(4) 0.037(2) Uani 1 d . .
H12A H 0.3172(4) 0.4449(12) 0.2567(4) 0.045 Uiso 1 calc R .
N13 N 0.2807(3) 0.1428(8) 0.4401(3) 0.0237(12) Uani 1 d . .
C13 C 0.2140(4) 0.1261(11) 0.4241(4) 0.032(2) Uani 1 d . .
H13A H 0.1986(4) 0.0735(11) 0.3830(4) 0.038 Uiso 1 calc R .
C14 C 0.1626(4) 0.1892(12) 0.4700(4) 0.036(2) Uani 1 d . .
N15 N 0.1891(4) 0.2612(9) 0.5293(3) 0.035(2) Uani 1 d . .
C16 C 0.1423(6) 0.3158(17) 0.5722(6) 0.060(3) Uani 1 d . .
H16A H 0.1600(6) 0.3637(17) 0.6134(6) 0.072 Uiso 1 calc R .
C17 C 0.0715(5) 0.3074(20) 0.5609(7) 0.075(4) Uani 1 d . .
H17A H 0.0414(5) 0.3519(20) 0.5923(7) 0.090 Uiso 1 calc R .
C18 C 0.0444(5) 0.2293(20) 0.5002(7) 0.073(4) Uani 1 d . .
H18A H -0.0044(5) 0.2165(20) 0.4912(7) 0.087 Uiso 1 calc R .
C19 C 0.0907(5) 0.1724(16) 0.4546(5) 0.050(2) Uani 1 d . .
H19A H 0.0738(5) 0.1227(16) 0.4135(5) 0.060 Uiso 1 calc R .
N20 N 0.3444(3) 0.5563(8) 0.3947(3) 0.0288(14) Uani 1 d . .
C20 C 0.3799(5) 0.6278(12) 0.4447(4) 0.039(2) Uani 1 d . .
H20A H 0.4293(5) 0.6253(12) 0.4469(4) 0.047 Uiso 1 calc R .
C21 C 0.3431(4) 0.7135(10) 0.4982(4) 0.035(2) Uani 1 d . .
N22 N 0.2711(4) 0.7125(9) 0.4895(4) 0.038(2) Uani 1 d . .
C23 C 0.2337(6) 0.7862(15) 0.5395(6) 0.060(3) Uani 1 d . .
H23A H 0.1843(6) 0.7840(15) 0.5351(6) 0.071 Uiso 1 calc R .
C24 C 0.2672(7) 0.8631(14) 0.5958(6) 0.061(3) Uani 1 d . .
H24A H 0.2406(7) 0.9126(14) 0.6291(6) 0.074 Uiso 1 calc R .
C25 C 0.3398(7) 0.8670(15) 0.6032(6) 0.063(3) Uani 1 d . .
H25A H 0.3627(7) 0.9200(15) 0.6412(6) 0.076 Uiso 1 calc R .
C26 C 0.3793(6) 0.7913(14) 0.5535(5) 0.052(2) Uani 1 d . .
H26A H 0.4287(6) 0.7932(14) 0.5576(5) 0.063 Uiso 1 calc R .
C30 C 0.0788(6) 0.7481(22) 0.2266(7) 0.079(4) Uani 1 d . .
H30A H 0.0933(6) 0.6719(22) 0.2652(7) 0.095 Uiso 0.50 calc PR 1
H30B H 0.0900(6) 0.6573(22) 0.2593(7) 0.095 Uiso 0.50 d PR 2
Cl31 Cl -0.0080(9) 0.8060(30) 0.2425(13) 0.141(9) Uani 0.50 d P 1
Cl32 Cl 0.0830(5) 0.5973(16) 0.1492(7) 0.085(3) Uani 0.50 d P 1
Cl33 Cl 0.1423(11) 0.8837(19) 0.2256(10) 0.133(7) Uani 0.50 d P 1
Cl34 Cl -0.0098(9) 0.8157(25) 0.2219(11) 0.117(7) Uani 0.50 d P 2
Cl35 Cl 0.0875(10) 0.6938(24) 0.1485(9) 0.140(7) Uani 0.50 d P 2
Cl36 Cl 0.1294(6) 0.9601(20) 0.2432(7) 0.104(4) Uani 0.50 d P 2

loop_
_atom_type_symbol
_atom_type_description
_atom_type_scat_dispersion_real
_atom_type_scat_dispersion_imag
_atom_type_scat_source
C C 0.0181 0.0091 'International Tables Vol C Tables 4.2.6.8 and 6.1.1.4'
H H 0.0000 0.0000 'International Tables Vol C Tables 4.2.6.8 and 6.1.1.4'
N N 0.0311 0.0180 'International Tables Vol C Tables 4.2.6.8 and 6.1.1.4'
Cl Cl 0.3639 0.7018 'International Tables Vol C Tables 4.2.6.8 and 6.1.1.4'
Fe Fe -1.1336 3.1974 'International Tables Vol C Tables 4.2.6.8 and 6.1.1.4'
Pd Pd 0.1215 3.9337 'International Tables Vol C Tables 4.2.6.8 and 6.1.1.4'

loop_
_geom_angle_atom_site_label_1
_geom_angle_atom_site_label_2
_geom_angle_atom_site_label_3
_geom_angle
_geom_angle_site_symmetry_1
_geom_angle_site_symmetry_3
_geom_angle_publ_flag
C7 Fe C10 124.3(4) . . ?
C7 Fe C11 160.3(4) . . ?
C10 Fe C11 40.7(4) . . ?
C7 Fe C6 39.8(4) . . ?
C10 Fe C6 106.1(4) . . ?
C11 Fe C6 123.6(4) . . ?
C7 Fe C5 68.5(4) . . ?
C10 Fe C5 119.0(4) . . ?
C11 Fe C5 105.7(4) . . ?
C6 Fe C5 41.4(4) . . ?
C7 Fe C9 108.0(4) . . ?
C10 Fe C9 40.1(4) . . ?
C11 Fe C9 68.5(4) . . ?
C6 Fe C9 119.1(4) . . ?
C5 Fe C9 153.9(3) . . ?
C7 Fe C12 158.6(3) . . ?
C10 Fe C12 67.9(4) . . ?
C11 Fe C12 40.0(4) . . ?
C6 Fe C12 160.7(4) . . ?
C5 Fe C12 123.9(4) . . ?
C9 Fe C12 68.9(3) . . ?
C7 Fe C3 40.8(3) . . ?
C10 Fe C3 162.4(3) . . ?
C11 Fe C3 156.4(3) . . ?
C6 Fe C3 68.0(3) . . ?
C5 Fe C3 68.4(3) . . ?
C9 Fe C3 126.9(3) . . ?
C12 Fe C3 123.1(3) . . ?
C7 Fe C8 122.7(3) . . ?
C10 Fe C8 68.0(4) . . ?
C11 Fe C8 68.2(4) . . ?
C6 Fe C8 155.7(4) . . ?
C5 Fe C8 162.4(3) . . ?
C9 Fe C8 41.1(3) . . ?
C12 Fe C8 41.0(3) . . ?
C3 Fe C8 110.1(3) . . ?
C7 Fe C4 68.6(3) . . ?
C10 Fe C4 153.7(4) . . ?
C11 Fe C4 119.6(3) . . ?
C6 Fe C4 68.1(4) . . ?
C5 Fe C4 39.6(3) . . ?
C9 Fe C4 165.3(3) . . ?
C12 Fe C4 108.7(3) . . ?
C3 Fe C4 41.3(3) . . ?
C8 Fe C4 127.7(3) . . ?
N15 Pd1 C1 92.5(3) . . ?
N15 Pd1 N13 78.9(2) . . ?
C1 Pd1 N13 171.4(3) . . ?
N15 Pd1 Cl1 179.3(2) . . ?
C1 Pd1 Cl1 87.3(2) . . ?
N13 Pd1 Cl1 101.3(2) . . ?
N22 Pd2 C2 95.3(9) . . ?
N22 Pd2 N20 79.5(3) . . ?
C2 Pd2 N20 173.8(9) . . ?
N22 Pd2 Cl3' 92.0(4) . . ?
N20 Pd2 Cl3' 170.0(3) . . ?
N22 Pd2 Cl2 176.8(2) . . ?
C2 Pd2 Cl2 85.3(9) . . ?
N20 Pd2 Cl2 100.1(2) . . ?
Cl3' Pd2 Cl2 88.7(3) . . ?
N13 C3 C7 125.2(7) . . ?
N13 C3 C4 127.7(6) . . ?
C7 C3 C4 107.0(7) . . ?
N13 C3 Fe 129.2(5) . . ?
C7 C3 Fe 68.9(4) . . ?
C4 C3 Fe 70.0(4) . . ?
C5 C4 C3 107.7(7) . . ?
C5 C4 Fe 69.3(5) . . ?
C3 C4 Fe 68.7(4) . . ?
C4 C5 C6 108.2(7) . . ?
C4 C5 Fe 71.1(5) . . ?
C6 C5 Fe 69.2(6) . . ?
C7 C6 C5 108.0(7) . . ?
C7 C6 Fe 69.7(5) . . ?
C5 C6 Fe 69.3(5) . . ?
C6 C7 C3 109.1(8) . . ?
C6 C7 Fe 70.5(5) . . ?
C3 C7 Fe 70.3(4) . . ?
N20 C8 C12 126.7(7) . . ?
N20 C8 C9 126.0(7) . . ?
C12 C8 C9 107.3(8) . . ?
N20 C8 Fe 127.4(6) . . ?
C12 C8 Fe 69.4(5) . . ?
C9 C8 Fe 69.2(5) . . ?
C10 C9 C8 107.2(8) . . ?
C10 C9 Fe 69.7(5) . . ?
C8 C9 Fe 69.6(5) . . ?
C9 C10 C11 109.3(8) . . ?
C9 C10 Fe 70.2(5) . . ?
C11 C10 Fe 69.8(5) . . ?
C12 C11 C10 108.1(8) . . ?
C12 C11 Fe 70.2(5) . . ?
C10 C11 Fe 69.5(5) . . ?
C11 C12 C8 108.1(7) . . ?
C11 C12 Fe 69.8(5) . . ?
C8 C12 Fe 69.6(5) . . ?
C13 N13 C3 117.0(6) . . ?
C13 N13 Pd1 110.6(5) . . ?
C3 N13 Pd1 132.4(4) . . ?
N13 C13 C14 119.9(7) . . ?
N15 C14 C19 121.9(8) . . ?
N15 C14 C13 116.6(7) . . ?
C19 C14 C13 121.5(8) . . ?
C16 N15 C14 116.8(8) . . ?
C16 N15 Pd1 129.2(7) . . ?
C14 N15 Pd1 114.0(5) . . ?
N15 C16 C17 125.2(11) . . ?
C16 C17 C18 117.7(10) . . ?
C19 C18 C17 118.8(9) . . ?
C18 C19 C14 119.4(10) . . ?
C20 N20 C8 115.8(7) . . ?
C20 N20 Pd2 111.6(6) . . ?
C8 N20 Pd2 132.6(5) . . ?
N20 C20 C21 120.1(8) . . ?
N22 C21 C26 122.7(9) . . ?
N22 C21 C20 115.3(8) . . ?
C26 C21 C20 122.0(8) . . ?
C21 N22 C23 117.8(9) . . ?
C21 N22 Pd2 113.5(6) . . ?
C23 N22 Pd2 128.7(7) . . ?
N22 C23 C24 121.7(11) . . ?
C25 C24 C23 119.9(11) . . ?
C24 C25 C26 119.7(11) . . ?
C21 C26 C25 118.2(10) . . ?
Cl33 C30 Cl31 123.6(14) . . ?
Cl35 C30 Cl34 100.6(12) . . ?
Cl35 C30 Cl36 107.6(11) . . ?
Cl34 C30 Cl36 102.9(11) . . ?
Cl33 C30 Cl32 108.3(10) . . ?
Cl31 C30 Cl32 112.6(11) . . ?

loop_
_geom_bond_atom_site_label_1
_geom_bond_atom_site_label_2
_geom_bond_distance
_geom_bond_site_symmetry_2
_geom_bond_publ_flag
Fe C7 2.028(8) . ?
Fe C10 2.036(8) . ?
Fe C11 2.039(9) . ?
Fe C6 2.040(10) . ?
Fe C5 2.041(10) . ?
Fe C9 2.042(9) . ?
Fe C12 2.045(9) . ?
Fe C3 2.046(7) . ?
Fe C8 2.047(10) . ?
Fe C4 2.064(8) . ?
Pd1 N15 2.056(7) . ?
Pd1 C1 2.057(7) . ?
Pd1 N13 2.187(6) . ?
Pd1 Cl1 2.311(2) . ?
Pd2 N22 2.052(8) . ?
Pd2 C2 2.058(2) . ?
Pd2 N20 2.127(6) . ?
Pd2 Cl3' 2.294(2) . ?
Pd2 Cl2 2.303(3) . ?
C3 N13 1.410(10) . ?
C3 C7 1.421(11) . ?
C3 C4 1.451(11) . ?
C4 C5 1.392(12) . ?
C5 C6 1.444(14) . ?
C6 C7 1.384(13) . ?
C8 N20 1.417(11) . ?
C8 C12 1.434(11) . ?
C8 C9 1.437(11) . ?
C9 C10 1.398(13) . ?
C10 C11 1.418(13) . ?
C11 C12 1.397(13) . ?
N13 C13 1.281(9) . ?
C13 C14 1.450(11) . ?
C14 N15 1.352(11) . ?
C14 C19 1.375(12) . ?
N15 C16 1.328(12) . ?
C16 C17 1.34(2) . ?
C17 C18 1.40(2) . ?
C18 C19 1.363(15) . ?
N20 C20 1.274(11) . ?
C20 C21 1.454(13) . ?
C21 N22 1.356(11) . ?
C21 C26 1.378(13) . ?
N22 C23 1.368(13) . ?
C23 C24 1.37(2) . ?
C24 C25 1.37(2) . ?
C25 C26 1.39(2) . ?
C30 Cl33 1.59(2) . ?
C30 Cl35 1.61(2) . ?
C30 Cl31 1.74(2) . ?
C30 Cl34 1.75(2) . ?
C30 Cl36 1.90(2) . ?
C30 Cl32 1.91(2) . ?
